data_4122700
loop_
_publ_author_name
'Bian, Zhiguo'
'Marvin, Christopher C.'
'Pettersson, Martin'
'Martin, Stephen F.'

_publ_section_title
;
 Enantioselective Total Syntheses of Citrinadins A and B. Stereochemical
 Revision of Their Assigned Structures.
;
_journal_issue 40
_journal_name_full 'Journal of the American Chemical Society'
_journal_page_first 14184
_journal_paper_doi 10.1021/ja5074646
_journal_volume 136
_journal_year 2014
_chemical_absolute_configuration ad
_chemical_formula_moiety 'C23 H33 N3 O3 Br 1+, C2 H3 O2 1-, 3 C H2 Cl2'
_chemical_formula_sum 'C28 H42 Br Cl6 N3 O5'
_chemical_formula_weight 793.26
_chemical_name_systematic
;
 ?
;
_space_group_IT_number 4
_symmetry_cell_setting monoclinic
_symmetry_space_group_name_Hall 'P 2yb'
_symmetry_space_group_name_H-M 'P 1 21 1'
_atom_sites_solution_hydrogens geom
_atom_sites_solution_primary direct
_atom_sites_solution_secondary difmap
_audit_creation_method SHELXL-97
_cell_angle_alpha 90.00
_cell_angle_beta 105.013(11)
_cell_angle_gamma 90.00
_cell_formula_units_Z 2
_cell_length_a 8.344(2)
_cell_length_b 14.187(3)
_cell_length_c 15.306(3)
_cell_measurement_reflns_used 4836
_cell_measurement_temperature 153(2)
_cell_measurement_theta_max 27.5
_cell_measurement_theta_min 2.0
_cell_volume 1750.0(7)
_computing_cell_refinement 'CrystalClear (Rigaku Inc., 2008)'
_computing_data_collection 'CrystalClear (Rigaku Inc., 2008)'
_computing_data_reduction 'CrystalClear (Rigaku Inc., 2008)'
_computing_molecular_graphics 'XP SHELXTL/PC, Siemens Analytical'
_computing_structure_refinement 'XL SHELXTL/PC, Siemens Analytical'
_computing_structure_solution
;

SIR97 - Altomare A., Burla M.C., Camalli M., Cascarano G.L., Giacovazzo C., 
Guagliardi A., Moliterni A.G.G., Polidori G.,Spagna R.
;
_diffrn_ambient_temperature 153(2)
_diffrn_measured_fraction_theta_full 0.998
_diffrn_measured_fraction_theta_max 0.998
_diffrn_measurement_device_type 'Rigaku SCX-Mini with Mercury 2 CCD'
_diffrn_measurement_method \w-scans
_diffrn_radiation_monochromator graphite
_diffrn_radiation_source 'fine-focus sealed tube'
_diffrn_radiation_type MoK\a
_diffrn_radiation_wavelength 0.71075
_diffrn_reflns_av_R_equivalents 0.0000
_diffrn_reflns_av_sigmaI/netI 0.1704
_diffrn_reflns_limit_h_max 10
_diffrn_reflns_limit_h_min -10
_diffrn_reflns_limit_k_max 18
_diffrn_reflns_limit_k_min -18
_diffrn_reflns_limit_l_max 19
_diffrn_reflns_limit_l_min 0
_diffrn_reflns_number 7980
_diffrn_reflns_theta_full 27.48
_diffrn_reflns_theta_max 27.48
_diffrn_reflns_theta_min 3.11
_exptl_absorpt_coefficient_mu 1.673
_exptl_absorpt_correction_T_max 1.00
_exptl_absorpt_correction_T_min 0.776
_exptl_absorpt_correction_type multi-scan
_exptl_absorpt_process_details
;
Abscor. T. Higashi (2001). The Rigaku Corporation, Tokyo, Japan.
;
_exptl_crystal_colour colorless
_exptl_crystal_density_diffrn 1.505
_exptl_crystal_density_method 'not measured'
_exptl_crystal_description prisms
_exptl_crystal_F_000 816
_exptl_crystal_size_max 0.36
_exptl_crystal_size_mid 0.27
_exptl_crystal_size_min 0.10
_platon_squeeze_details
;
;
_refine_diff_density_max 1.294
_refine_diff_density_min -0.694
_refine_diff_density_rms 0.116
_refine_ls_abs_structure_details 'Flack H D (1983), Acta Cryst. A39, 876-881'
_refine_ls_abs_structure_Flack 0.094(14)
_refine_ls_extinction_method none
_refine_ls_goodness_of_fit_ref 1.042
_refine_ls_hydrogen_treatment mixed
_refine_ls_matrix_type full
_refine_ls_number_parameters 342
_refine_ls_number_reflns 7980
_refine_ls_number_restraints 1
_refine_ls_restrained_S_all 1.042
_refine_ls_R_factor_all 0.1025
_refine_ls_R_factor_gt 0.0806
_refine_ls_shift/su_max 0.024
_refine_ls_shift/su_mean 0.002
_refine_ls_structure_factor_coef Fsqd
_refine_ls_weighting_details 'calc w=1/[\s^2^(Fo^2^)+(0.1030P)^2^] where P=(Fo^2^+2Fc^2^)/3'
_refine_ls_weighting_scheme calc
_refine_ls_wR_factor_gt 0.2094
_refine_ls_wR_factor_ref 0.2225
_reflns_number_gt 5674
_reflns_number_total 7980
_reflns_threshold_expression >2sigma(I)
_cod_data_source_file ja5074646_si_004.cif
_cod_data_source_block shelxl
_cod_depositor_comments
;
The following automatic conversions were performed:

'_symmetry_cell_setting' value 'Monoclinic' changed to 'monoclinic'
according to
/home/saulius/struct/COD-crude-data--automatic-downloads/rss-feeds/ACS/lib/dictionaries/cif_core.dic
dictionary named 'cif_core.dic' version 2.4.2 from 2011-04-26.

Automatic conversion script
Id: cif_fix_values 2281 2013-09-26 08:29:07Z andrius 

 Adding full bibliography for 4122695--4122702.cif.
;
_cod_original_cell_volume 1749.9(7)
_cod_original_sg_symbol_H-M P21
_cod_database_code 4122700

loop_
_symmetry_equiv_pos_as_xyz
'x, y, z'
'-x, y+1/2, -z'

loop_
_atom_site_label
_atom_site_type_symbol
_atom_site_fract_x
_atom_site_fract_y
_atom_site_fract_z
_atom_site_U_iso_or_equiv
_atom_site_adp_type
_atom_site_occupancy
_atom_site_symmetry_multiplicity
_atom_site_calc_flag
_atom_site_refinement_flags
Br1 Br 1.00791(8) 0.31128(5) 0.09596(4) 0.0447(2) Uani 1 1 d .
O1 O 0.8647(5) 0.2769(3) 0.4225(3) 0.0377(10) Uani 1 1 d .
O2 O 0.8445(5) 0.3987(3) 0.5579(3) 0.0321(9) Uani 1 1 d .
H2 H 0.8917 0.3518 0.5421 0.048 Uiso 1 1 calc R
O3 O 0.7374(5) 0.4824(3) 0.8499(3) 0.0341(9) Uani 1 1 d .
H3 H 0.6442 0.5073 0.8452 0.051 Uiso 1 1 calc R
N1 N 0.9391(5) 0.3196(4) 0.2936(3) 0.0304(10) Uani 1 1 d .
H1N H 0.8857 0.2769 0.2553 0.037 Uiso 1 1 calc R
N2 N 1.0648(5) 0.4883(3) 0.7354(3) 0.0245(9) Uani 1 1 d .
H2N H 1.1299 0.5424 0.7428 0.029 Uiso 1 1 calc R
N3 N 1.2136(5) 0.5470(3) 0.5798(3) 0.0266(10) Uani 1 1 d .
H3N H 1.1835 0.5919 0.6139 0.032 Uiso 1 1 d R
C1 C 0.9294(7) 0.3303(4) 0.3820(4) 0.0318(13) Uani 1 1 d .
C2 C 1.0265(7) 0.4200(4) 0.4192(4) 0.0314(13) Uani 1 1 d .
C3 C 1.1073(6) 0.4445(4) 0.3449(4) 0.0275(11) Uani 1 1 d .
C4 C 1.2299(8) 0.5090(5) 0.3414(5) 0.0389(14) Uani 1 1 d .
H4 H 1.2778 0.5484 0.3915 0.047 Uiso 1 1 calc R
C5 C 1.2798(7) 0.5138(5) 0.2630(4) 0.0341(13) Uani 1 1 d .
H5 H 1.3620 0.5591 0.2600 0.041 Uiso 1 1 calc R
C6 C 1.2204(7) 0.4587(4) 0.1898(4) 0.0312(12) Uani 1 1 d .
H6 H 1.2583 0.4655 0.1367 0.037 Uiso 1 1 calc R
C7 C 1.1004(7) 0.3910(4) 0.1953(4) 0.0301(12) Uani 1 1 d .
C8 C 1.0441(7) 0.3855(5) 0.2755(4) 0.0348(13) Uani 1 1 d .
C9 C 0.9051(7) 0.4972(4) 0.4412(4) 0.0276(11) Uani 1 1 d .
C10 C 0.9288(6) 0.4841(4) 0.5427(4) 0.0240(11) Uani 1 1 d .
C11 C 0.8651(7) 0.5558(4) 0.5982(4) 0.0296(12) Uani 1 1 d .
H11A H 0.7458 0.5678 0.5706 0.036 Uiso 1 1 calc R
H11B H 0.9258 0.6159 0.5993 0.036 Uiso 1 1 calc R
C12 C 0.8893(6) 0.5191(4) 0.6946(4) 0.0255(11) Uani 1 1 d .
H12 H 0.8160 0.4628 0.6919 0.031 Uiso 1 1 calc R
C13 C 0.8380(7) 0.5923(4) 0.7547(4) 0.0305(12) Uani 1 1 d .
H13A H 0.7204 0.6097 0.7286 0.037 Uiso 1 1 calc R
H13B H 0.9062 0.6497 0.7568 0.037 Uiso 1 1 calc R
C14 C 0.8592(6) 0.5553(4) 0.8507(4) 0.0311(12) Uani 1 1 d .
H14 H 0.8409 0.6082 0.8902 0.037 Uiso 1 1 calc R
C15 C 1.0281(8) 0.5151(5) 0.8892(5) 0.0395(14) Uani 1 1 d .
H15A H 1.0292 0.4831 0.9468 0.047 Uiso 1 1 calc R
H15B H 1.1086 0.5677 0.9034 0.047 Uiso 1 1 calc R
C16 C 1.0870(6) 0.4460(4) 0.8292(4) 0.0283(12) Uani 1 1 d .
H16 H 1.2090 0.4375 0.8556 0.034 Uiso 1 1 calc R
C17 C 1.1360(6) 0.4211(4) 0.6779(4) 0.0260(11) Uani 1 1 d .
H17A H 1.0773 0.3598 0.6726 0.031 Uiso 1 1 calc R
H17B H 1.2550 0.4099 0.7068 0.031 Uiso 1 1 calc R
C18 C 1.1156(6) 0.4638(4) 0.5842(4) 0.0247(11) Uani 1 1 d .
C19 C 1.1483(7) 0.3957(4) 0.5122(4) 0.0296(12) Uani 1 1 d .
H19A H 1.1310 0.3298 0.5290 0.036 Uiso 1 1 calc R
H19B H 1.2644 0.4023 0.5084 0.036 Uiso 1 1 calc R
C20 C 0.9473(7) 0.5970(4) 0.4168(4) 0.0317(12) Uani 1 1 d .
H20A H 0.9237 0.6029 0.3509 0.048 Uiso 1 1 calc R
H20B H 1.0652 0.6095 0.4440 0.048 Uiso 1 1 calc R
H20C H 0.8800 0.6426 0.4399 0.048 Uiso 1 1 calc R
C21 C 0.7210(7) 0.4798(5) 0.3874(4) 0.0338(13) Uani 1 1 d .
H21A H 0.6485 0.5246 0.4075 0.051 Uiso 1 1 calc R
H21B H 0.6888 0.4153 0.3983 0.051 Uiso 1 1 calc R
H21C H 0.7102 0.4885 0.3226 0.051 Uiso 1 1 calc R
C22 C 1.0075(9) 0.3481(5) 0.8260(5) 0.0418(15) Uani 1 1 d .
H22A H 0.9832 0.3349 0.8842 0.063 Uiso 1 1 calc R
H22B H 1.0842 0.3004 0.8142 0.063 Uiso 1 1 calc R
H22C H 0.9042 0.3466 0.7777 0.063 Uiso 1 1 calc R
C23 C 1.3961(7) 0.5380(5) 0.6093(5) 0.0406(16) Uani 1 1 d .
H23A H 1.4262 0.4895 0.6563 0.061 Uiso 1 1 calc R
H23B H 1.4448 0.5984 0.6335 0.061 Uiso 1 1 calc R
H23C H 1.4383 0.5199 0.5576 0.061 Uiso 1 1 calc R
C1A C 0.6884(12) 0.5463(7) 1.0515(6) 0.066(2) Uani 1 1 d .
H1A1 H 0.7033 0.5079 1.0001 0.079 Uiso 1 1 calc R
H1A2 H 0.6029 0.5945 1.0267 0.079 Uiso 1 1 calc R
Cl1 Cl 0.6161(4) 0.4739(2) 1.1240(2) 0.0951(10) Uani 1 1 d .
Cl2 Cl 0.8686(4) 0.6016(2) 1.0992(3) 0.1034(10) Uani 1 1 d .
O1B O 0.4380(5) 0.5624(3) 0.8317(3) 0.0402(10) Uani 1 1 d .
O2B O 0.2253(5) 0.6550(3) 0.7713(3) 0.0366(10) Uani 1 1 d .
C2B C 0.3778(6) 0.6402(4) 0.8107(4) 0.0289(12) Uani 1 1 d .
C3B C 0.4886(8) 0.7291(6) 0.8325(6) 0.054(2) Uani 1 1 d .
H3B1 H 0.5739 0.7194 0.8893 0.080 Uiso 1 1 calc R
H3B2 H 0.4201 0.7836 0.8386 0.080 Uiso 1 1 calc R
H3B3 H 0.5417 0.7405 0.7834 0.080 Uiso 1 1 calc R

loop_
_atom_site_aniso_label
_atom_site_aniso_U_11
_atom_site_aniso_U_22
_atom_site_aniso_U_33
_atom_site_aniso_U_23
_atom_site_aniso_U_13
_atom_site_aniso_U_12
Br1 0.0735(4) 0.0375(3) 0.0233(3) -0.0045(3) 0.0127(3) -0.0074(3)
O1 0.053(2) 0.0242(19) 0.042(3) -0.0002(19) 0.022(2) -0.0091(18)
O2 0.051(2) 0.0212(19) 0.029(2) -0.0020(18) 0.0192(19) -0.0068(17)
O3 0.043(2) 0.0246(19) 0.037(3) -0.0014(19) 0.0157(19) -0.0029(17)
N1 0.038(2) 0.031(3) 0.025(2) -0.014(3) 0.0120(17) -0.008(2)
N2 0.0297(19) 0.028(2) 0.015(2) 0.0061(19) 0.0046(17) 0.0058(18)
N3 0.029(2) 0.023(2) 0.027(3) -0.005(2) 0.0061(19) -0.0018(17)
C1 0.037(2) 0.037(4) 0.024(3) -0.003(3) 0.013(2) -0.008(2)
C2 0.033(3) 0.030(3) 0.034(3) -0.004(3) 0.015(2) -0.003(2)
C3 0.035(2) 0.024(3) 0.026(3) 0.004(2) 0.012(2) 0.006(2)
C4 0.046(3) 0.035(3) 0.038(4) 0.001(3) 0.016(3) 0.001(3)
C5 0.034(3) 0.035(3) 0.033(3) 0.006(3) 0.008(2) -0.002(2)
C6 0.033(2) 0.036(3) 0.023(3) 0.008(3) 0.006(2) 0.001(2)
C7 0.046(3) 0.030(3) 0.018(3) -0.002(2) 0.015(2) -0.001(2)
C8 0.042(3) 0.039(3) 0.024(3) 0.015(3) 0.009(2) 0.008(3)
C9 0.034(2) 0.018(2) 0.033(3) -0.002(2) 0.013(2) -0.004(2)
C10 0.026(2) 0.020(2) 0.028(3) 0.001(2) 0.011(2) 0.0063(19)
C11 0.037(3) 0.024(3) 0.030(3) 0.000(2) 0.012(2) 0.006(2)
C12 0.026(2) 0.028(3) 0.023(3) 0.004(2) 0.008(2) 0.006(2)
C13 0.040(3) 0.018(3) 0.036(3) -0.005(2) 0.014(3) -0.004(2)
C14 0.031(2) 0.034(3) 0.030(3) 0.002(3) 0.011(2) -0.003(2)
C15 0.050(3) 0.033(3) 0.041(4) 0.006(3) 0.022(3) 0.005(3)
C16 0.029(2) 0.036(3) 0.023(3) -0.001(2) 0.011(2) 0.005(2)
C17 0.028(2) 0.030(3) 0.019(3) 0.007(2) 0.006(2) 0.007(2)
C18 0.028(2) 0.023(3) 0.023(3) -0.003(2) 0.007(2) -0.002(2)
C19 0.042(3) 0.025(3) 0.022(3) -0.006(2) 0.008(2) 0.004(2)
C20 0.041(3) 0.021(3) 0.031(3) 0.002(2) 0.006(2) 0.003(2)
C21 0.041(3) 0.037(3) 0.022(3) 0.004(3) 0.007(2) 0.011(3)
C22 0.064(4) 0.028(3) 0.042(4) 0.006(3) 0.029(3) 0.001(3)
C23 0.026(2) 0.058(4) 0.039(4) 0.005(3) 0.011(2) -0.004(3)
C1A 0.088(5) 0.061(5) 0.044(5) 0.000(4) 0.010(4) -0.011(4)
Cl1 0.1021(17) 0.091(2) 0.111(2) 0.0466(19) 0.0613(18) 0.0041(15)
Cl2 0.1002(18) 0.084(2) 0.123(3) -0.027(2) 0.0247(18) -0.0192(16)
O1B 0.040(2) 0.032(2) 0.045(3) 0.000(2) 0.0039(19) 0.0043(18)
O2B 0.0386(19) 0.026(2) 0.048(3) 0.001(2) 0.0166(19) 0.0060(17)
C2B 0.030(2) 0.039(3) 0.023(3) 0.007(3) 0.017(2) 0.009(2)
C3B 0.037(3) 0.059(5) 0.064(5) -0.012(4) 0.013(3) -0.002(3)

loop_
_atom_type_symbol
_atom_type_description
_atom_type_scat_dispersion_real
_atom_type_scat_dispersion_imag
_atom_type_scat_source
C C 0.0033 0.0016 'International Tables Vol C Tables 4.2.6.8 and 6.1.1.4'
H H 0.0000 0.0000 'International Tables Vol C Tables 4.2.6.8 and 6.1.1.4'
N N 0.0061 0.0033 'International Tables Vol C Tables 4.2.6.8 and 6.1.1.4'
O O 0.0106 0.0060 'International Tables Vol C Tables 4.2.6.8 and 6.1.1.4'
Br Br -0.2901 2.4595 'International Tables Vol C Tables 4.2.6.8 and 6.1.1.4'
Cl Cl 0.1484 0.1585 'International Tables Vol C Tables 4.2.6.8 and 6.1.1.4'

loop_
_geom_angle_atom_site_label_1
_geom_angle_atom_site_label_2
_geom_angle_atom_site_label_3
_geom_angle
C10 O2 H2 109.5
C14 O3 H3 109.5
C8 N1 C1 109.2(5)
C8 N1 H1N 125.4
C1 N1 H1N 125.4
C12 N2 C17 115.3(4)
C12 N2 C16 112.0(4)
C17 N2 C16 109.2(4)
C12 N2 H2N 106.6
C17 N2 H2N 106.6
C16 N2 H2N 106.6
C18 N3 C23 117.7(5)
C18 N3 H3N 107.7
C23 N3 H3N 107.7
O1 C1 N1 126.0(6)
O1 C1 C2 126.9(6)
N1 C1 C2 107.1(5)
C3 C2 C1 102.0(5)
C3 C2 C19 115.3(4)
C1 C2 C19 108.2(5)
C3 C2 C9 115.9(5)
C1 C2 C9 110.2(4)
C19 C2 C9 105.1(5)
C8 C3 C4 121.6(6)
C8 C3 C2 106.9(5)
C4 C3 C2 131.5(6)
C5 C4 C3 117.6(6)
C5 C4 H4 121.2
C3 C4 H4 121.2
C6 C5 C4 124.6(6)
C6 C5 H5 117.7
C4 C5 H5 117.7
C5 C6 C7 117.4(6)
C5 C6 H6 121.3
C7 C6 H6 121.3
C6 C7 C8 119.2(6)
C6 C7 Br1 120.6(4)
C8 C7 Br1 120.2(5)
C3 C8 N1 114.2(5)
C3 C8 C7 119.6(6)
N1 C8 C7 126.0(6)
C10 C9 C20 112.6(5)
C10 C9 C21 111.6(4)
C20 C9 C21 106.0(5)
C10 C9 C2 102.1(4)
C20 C9 C2 112.8(5)
C21 C9 C2 111.9(5)
O2 C10 C11 102.5(4)
O2 C10 C9 109.0(4)
C11 C10 C9 121.3(5)
O2 C10 C18 104.9(4)
C11 C10 C18 111.0(5)
C9 C10 C18 106.9(4)
C10 C11 C12 109.7(5)
C10 C11 H11A 109.7
C12 C11 H11A 109.7
C10 C11 H11B 109.7
C12 C11 H11B 109.7
H11A C11 H11B 108.2
N2 C12 C13 110.2(5)
N2 C12 C11 111.8(4)
C13 C12 C11 111.4(5)
N2 C12 H12 107.8
C13 C12 H12 107.8
C11 C12 H12 107.8
C12 C13 C14 111.5(5)
C12 C13 H13A 109.3
C14 C13 H13A 109.3
C12 C13 H13B 109.3
C14 C13 H13B 109.3
H13A C13 H13B 108.0
O3 C14 C15 108.6(5)
O3 C14 C13 109.4(5)
C15 C14 C13 111.9(5)
O3 C14 H14 109.0
C15 C14 H14 109.0
C13 C14 H14 109.0
C14 C15 C16 115.5(6)
C14 C15 H15A 108.4
C16 C15 H15A 108.4
C14 C15 H15B 108.4
C16 C15 H15B 108.4
H15A C15 H15B 107.5
C15 C16 N2 109.8(5)
C15 C16 C22 113.6(5)
N2 C16 C22 112.4(5)
C15 C16 H16 106.9
N2 C16 H16 106.9
C22 C16 H16 106.9
N2 C17 C18 109.3(4)
N2 C17 H17A 109.8
C18 C17 H17A 109.8
N2 C17 H17B 109.8
C18 C17 H17B 109.8
H17A C17 H17B 108.3
N3 C18 C17 116.2(5)
N3 C18 C19 105.7(4)
C17 C18 C19 115.1(5)
N3 C18 C10 110.5(4)
C17 C18 C10 108.3(4)
C19 C18 C10 99.7(4)
C18 C19 C2 108.7(4)
C18 C19 H19A 110.0
C2 C19 H19A 110.0
C18 C19 H19B 110.0
C2 C19 H19B 110.0
H19A C19 H19B 108.3
C9 C20 H20A 109.5
C9 C20 H20B 109.5
H20A C20 H20B 109.5
C9 C20 H20C 109.5
H20A C20 H20C 109.5
H20B C20 H20C 109.5
C9 C21 H21A 109.5
C9 C21 H21B 109.5
H21A C21 H21B 109.5
C9 C21 H21C 109.5
H21A C21 H21C 109.5
H21B C21 H21C 109.5
C16 C22 H22A 109.5
C16 C22 H22B 109.5
H22A C22 H22B 109.5
C16 C22 H22C 109.5
H22A C22 H22C 109.5
H22B C22 H22C 109.5
N3 C23 H23A 109.5
N3 C23 H23B 109.5
H23A C23 H23B 109.5
N3 C23 H23C 109.5
H23A C23 H23C 109.5
H23B C23 H23C 109.5
Cl2 C1A Cl1 114.7(6)
Cl2 C1A H1A1 108.6
Cl1 C1A H1A1 108.6
Cl2 C1A H1A2 108.6
Cl1 C1A H1A2 108.6
H1A1 C1A H1A2 107.6
O1B C2B O2B 124.4(6)
O1B C2B C3B 119.9(5)
O2B C2B C3B 115.8(5)
C2B C3B H3B1 109.5
C2B C3B H3B2 109.5
H3B1 C3B H3B2 109.5
C2B C3B H3B3 109.5
H3B1 C3B H3B3 109.5
H3B2 C3B H3B3 109.5

loop_
_geom_bond_atom_site_label_1
_geom_bond_atom_site_label_2
_geom_bond_distance
Br1 C7 1.891(6)
O1 C1 1.192(7)
O2 C10 1.449(6)
O2 H2 0.8400
O3 C14 1.447(7)
O3 H3 0.8400
N1 C8 1.357(8)
N1 C1 1.384(7)
N1 H1N 0.8800
N2 C12 1.501(6)
N2 C17 1.519(7)
N2 C16 1.523(7)
N2 H2N 0.9300
N3 C18 1.447(7)
N3 C23 1.477(7)
N3 H3N 0.9000
C1 C2 1.536(8)
C2 C3 1.506(8)
C2 C19 1.559(8)
C2 C9 1.586(8)
C3 C8 1.348(9)
C3 C4 1.383(9)
C4 C5 1.369(10)
C4 H4 0.9500
C5 C6 1.351(9)
C5 H5 0.9500
C6 C7 1.406(8)
C6 H6 0.9500
C7 C8 1.427(9)
C9 C10 1.527(8)
C9 C20 1.528(8)
C9 C21 1.563(8)
C10 C11 1.507(8)
C10 C18 1.550(7)
C11 C12 1.528(8)
C11 H11A 0.9900
C11 H11B 0.9900
C12 C13 1.520(8)
C12 H12 1.0000
C13 C14 1.526(9)
C13 H13A 0.9900
C13 H13B 0.9900
C14 C15 1.493(9)
C14 H14 1.0000
C15 C16 1.509(9)
C15 H15A 0.9900
C15 H15B 0.9900
C16 C22 1.533(9)
C16 H16 1.0000
C17 C18 1.525(8)
C17 H17A 0.9900
C17 H17B 0.9900
C18 C19 1.542(8)
C19 H19A 0.9900
C19 H19B 0.9900
C20 H20A 0.9800
C20 H20B 0.9800
C20 H20C 0.9800
C21 H21A 0.9800
C21 H21B 0.9800
C21 H21C 0.9800
C22 H22A 0.9800
C22 H22B 0.9800
C22 H22C 0.9800
C23 H23A 0.9800
C23 H23B 0.9800
C23 H23C 0.9800
C1A Cl2 1.685(10)
C1A Cl1 1.733(10)
C1A H1A1 0.9900
C1A H1A2 0.9900
O1B C2B 1.220(7)
O2B C2B 1.277(7)
C2B C3B 1.548(10)
C3B H3B1 0.9800
C3B H3B2 0.9800
C3B H3B3 0.9800

loop_
_geom_hbond_atom_site_label_D
_geom_hbond_atom_site_label_H
_geom_hbond_atom_site_label_A
_geom_hbond_distance_DH
_geom_hbond_distance_HA
_geom_hbond_distance_DA
_geom_hbond_angle_DHA
_geom_hbond_site_symmetry_A
O2 H2 O1 0.84 2.08 2.737(6) 135 .
O3 H3 O1B 0.84 1.85 2.692(6) 179 .
N1 H1N O2B 0.88 1.96 2.761(7) 152 2_646
N2 H2N O2B 0.93 1.79 2.703(6) 168 1_655

loop_
_geom_torsion_atom_site_label_1
_geom_torsion_atom_site_label_2
_geom_torsion_atom_site_label_3
_geom_torsion_atom_site_label_4
_geom_torsion
C8 N1 C1 O1 -170.1(6)
C8 N1 C1 C2 6.4(6)
O1 C1 C2 C3 168.2(6)
N1 C1 C2 C3 -8.3(6)
O1 C1 C2 C19 46.2(8)
N1 C1 C2 C19 -130.3(5)
O1 C1 C2 C9 -68.2(8)
N1 C1 C2 C9 115.3(5)
C1 C2 C3 C8 7.3(6)
C19 C2 C3 C8 124.3(5)
C9 C2 C3 C8 -112.4(6)
C1 C2 C3 C4 -169.1(6)
C19 C2 C3 C4 -52.1(9)
C9 C2 C3 C4 71.2(8)
C8 C3 C4 C5 3.0(9)
C2 C3 C4 C5 179.0(6)
C3 C4 C5 C6 -1.6(9)
C4 C5 C6 C7 -0.8(9)
C5 C6 C7 C8 1.8(8)
C5 C6 C7 Br1 179.4(4)
C4 C3 C8 N1 172.8(5)
C2 C3 C8 N1 -4.1(7)
C4 C3 C8 C7 -2.0(9)
C2 C3 C8 C7 -178.9(5)
C1 N1 C8 C3 -1.6(7)
C1 N1 C8 C7 172.8(6)
C6 C7 C8 C3 -0.5(8)
Br1 C7 C8 C3 -178.0(4)
C6 C7 C8 N1 -174.6(5)
Br1 C7 C8 N1 7.8(8)
C3 C2 C9 C10 -147.3(5)
C1 C2 C9 C10 97.5(5)
C19 C2 C9 C10 -18.8(5)
C3 C2 C9 C20 -26.2(7)
C1 C2 C9 C20 -141.3(5)
C19 C2 C9 C20 102.3(6)
C3 C2 C9 C21 93.2(6)
C1 C2 C9 C21 -21.9(7)
C19 C2 C9 C21 -138.3(5)
C20 C9 C10 O2 164.3(4)
C21 C9 C10 O2 45.3(6)
C2 C9 C10 O2 -74.4(5)
C20 C9 C10 C11 45.8(6)
C21 C9 C10 C11 -73.2(6)
C2 C9 C10 C11 167.1(5)
C20 C9 C10 C18 -82.8(5)
C21 C9 C10 C18 158.2(4)
C2 C9 C10 C18 38.5(5)
O2 C10 C11 C12 52.1(5)
C9 C10 C11 C12 173.8(5)
C18 C10 C11 C12 -59.5(6)
C17 N2 C12 C13 -175.1(4)
C16 N2 C12 C13 59.2(6)
C17 N2 C12 C11 -50.7(6)
C16 N2 C12 C11 -176.4(5)
C10 C11 C12 N2 52.2(6)
C10 C11 C12 C13 175.9(4)
N2 C12 C13 C14 -56.3(6)
C11 C12 C13 C14 179.0(4)
C12 C13 C14 O3 -69.5(6)
C12 C13 C14 C15 50.9(7)
O3 C14 C15 C16 71.7(7)
C13 C14 C15 C16 -49.2(7)
C14 C15 C16 N2 50.5(7)
C14 C15 C16 C22 -76.2(7)
C12 N2 C16 C15 -55.1(6)
C17 N2 C16 C15 175.9(5)
C12 N2 C16 C22 72.4(6)
C17 N2 C16 C22 -56.6(5)
C12 N2 C17 C18 53.5(6)
C16 N2 C17 C18 -179.4(4)
C23 N3 C18 C17 61.2(7)
C23 N3 C18 C19 -67.9(6)
C23 N3 C18 C10 -174.9(5)
N2 C17 C18 N3 67.8(5)
N2 C17 C18 C19 -167.8(4)
N2 C17 C18 C10 -57.2(5)
O2 C10 C18 N3 -175.5(4)
C11 C10 C18 N3 -65.5(6)
C9 C10 C18 N3 68.8(5)
O2 C10 C18 C17 -47.2(5)
C11 C10 C18 C17 62.9(6)
C9 C10 C18 C17 -162.8(4)
O2 C10 C18 C19 73.6(5)
C11 C10 C18 C19 -176.4(5)
C9 C10 C18 C19 -42.1(5)
N3 C18 C19 C2 -85.8(5)
C17 C18 C19 C2 144.5(5)
C10 C18 C19 C2 28.9(6)
C3 C2 C19 C18 122.1(5)
C1 C2 C19 C18 -124.5(5)
C9 C2 C19 C18 -6.7(6)

loop_
_platon_squeeze_void_nr
_platon_squeeze_void_average_x
_platon_squeeze_void_average_y
_platon_squeeze_void_average_z
_platon_squeeze_void_volume
_platon_squeeze_void_count_electrons
_platon_squeeze_void_content
1 0.475 0.750 0.270 226 50 ' '
2 0.524 0.250 0.730 226 50 ' '
